data_4311980
loop_
_publ_author_name
'Erin J. Daida'
'Jonas C. Peters'

_publ_section_title
;
 Considering FeII/IV Redox Processes as Mechanistically Relevant to the
 Catalytic Hydrogenation of Olefins by [PhBPiPr3]Fe-Hx Species
;
_journal_name_full 'Inorganic Chemistry'
_journal_page_first 7474
_journal_page_last 7485
_journal_paper_doi 10.1021/ic0488583
_journal_volume 43
_journal_year 2004
_chemical_formula_sum 'C30 H62 B Fe P4'
_chemical_formula_weight 613.34
_chemical_name_systematic
; 
 ? 
;
_space_group_IT_number 14
_symmetry_cell_setting monoclinic
_symmetry_space_group_name_Hall '-P 2ybc'
_symmetry_space_group_name_H-M 'P 1 21/c 1'
_atom_sites_solution_hydrogens geom
_atom_sites_solution_primary direct
_atom_sites_solution_secondary difmap
_audit_creation_method SHELXL-97
_cell_angle_alpha 90.00
_cell_angle_beta 93.855(2)
_cell_angle_gamma 90.00
_cell_formula_units_Z 4
_cell_length_a 9.7111(3)
_cell_length_b 21.5823(7)
_cell_length_c 17.0048(6)
_cell_measurement_reflns_used 7688
_cell_measurement_temperature 100(2)
_cell_measurement_theta_max 39.24
_cell_measurement_theta_min 2.24
_cell_volume 3555.9(2)
_computing_cell_refinement 'Bruker SMART'
_computing_data_collection 'Bruker SMART'
_computing_data_reduction 'Bruker SAINT'
_computing_molecular_graphics 'Bruker SHELXTL'
_computing_publication_material 'Bruker SHELXTL'
_computing_structure_refinement 'SHELXL-97 (Sheldrick, 1997)'
_computing_structure_solution 'SHELXS-97 (Sheldrick, 1990)'
_diffrn_ambient_temperature 100(2)
_diffrn_measured_fraction_theta_full 0.867
_diffrn_measured_fraction_theta_max 0.867
_diffrn_measurement_device_type 'CCD area detector'
_diffrn_measurement_method 'phi and omega scans'
_diffrn_radiation_monochromator graphite
_diffrn_radiation_source 'fine-focus sealed tube'
_diffrn_radiation_type MoK\a
_diffrn_radiation_wavelength 0.71073
_diffrn_reflns_av_R_equivalents 0.0767
_diffrn_reflns_av_sigmaI/netI 0.0962
_diffrn_reflns_limit_h_max 16
_diffrn_reflns_limit_h_min -18
_diffrn_reflns_limit_k_max 40
_diffrn_reflns_limit_k_min -40
_diffrn_reflns_limit_l_max 27
_diffrn_reflns_limit_l_min -29
_diffrn_reflns_number 69575
_diffrn_reflns_theta_full 42.85
_diffrn_reflns_theta_max 42.85
_diffrn_reflns_theta_min 1.53
_exptl_absorpt_coefficient_mu 0.621
_exptl_absorpt_correction_type none
_exptl_crystal_colour pale
_exptl_crystal_density_diffrn 1.146
_exptl_crystal_density_meas 0
_exptl_crystal_density_method 'not measured'
_exptl_crystal_description trigonal
_exptl_crystal_F_000 1332
_exptl_crystal_size_max 0.37
_exptl_crystal_size_mid 0.26
_exptl_crystal_size_min 0.22
_refine_diff_density_max 1.670
_refine_diff_density_min -1.505
_refine_diff_density_rms 0.110
_refine_ls_extinction_method none
_refine_ls_goodness_of_fit_ref 1.423
_refine_ls_hydrogen_treatment mixed
_refine_ls_matrix_type full
_refine_ls_number_parameters 340
_refine_ls_number_reflns 22660
_refine_ls_number_restraints 0
_refine_ls_restrained_S_all 1.423
_refine_ls_R_factor_all 0.1070
_refine_ls_R_factor_gt 0.0582
_refine_ls_shift/su_max 0.044
_refine_ls_shift/su_mean 0.004
_refine_ls_structure_factor_coef Fsqd
_refine_ls_weighting_details 'calc w=1/[\s^2^(Fo^2^)+(0.0000P)^2^+0.0000P] where P=(Fo^2^+2Fc^2^)/3'
_refine_ls_weighting_scheme calc
_refine_ls_wR_factor_gt 0.0943
_refine_ls_wR_factor_ref 0.0991
_reflns_number_gt 12951
_reflns_number_total 22660
_reflns_threshold_expression >2sigma(I)
_cod_data_source_file ic0488583si20040818_030553_4.cif
_cod_data_source_block ejd08
_cod_depositor_comments
;
The following automatic conversions were performed:
'_symmetry_cell_setting' value 'Monoclinic' changed to 'monoclinic'
according to '/home/saulius/struct/CIF-dictionaries/cif_core.dic'
dictionary named 'cif_core.dic' version 2.4.1 from 2010-06-29.

Automatic conversion script
Id: cif_fix_enum 1527 2010-12-29 10:47:43Z saulius 
;
_cod_database_code 4311980

loop_
_symmetry_equiv_pos_as_xyz
'x, y, z'
'-x, y+1/2, -z+1/2'
'-x, -y, -z'
'x, -y-1/2, z-1/2'

loop_
_atom_site_label
_atom_site_type_symbol
_atom_site_fract_x
_atom_site_fract_y
_atom_site_fract_z
_atom_site_U_iso_or_equiv
_atom_site_adp_type
_atom_site_occupancy
_atom_site_symmetry_multiplicity
_atom_site_calc_flag
_atom_site_refinement_flags
_atom_site_disorder_assembly
_atom_site_disorder_group
Fe1 Fe 0.48055(2) 0.901264(9) 0.244130(12) 0.01217(4) Uani 1 1 d . . .
P1 P 0.31012(3) 0.894706(16) 0.33320(2) 0.01199(7) Uani 1 1 d . . .
P2 P 0.33243(4) 0.884724(16) 0.13186(2) 0.01399(7) Uani 1 1 d . . .
P3 P 0.56074(4) 0.799136(16) 0.25869(3) 0.01659(8) Uani 1 1 d . . .
P4 P 0.63302(4) 0.984269(17) 0.24989(2) 0.01719(8) Uani 1 1 d . . .
B1 B 0.25193(15) 0.78101(7) 0.23574(10) 0.0141(3) Uani 1 1 d . . .
C1 C 0.14732(13) 0.72108(6) 0.23499(9) 0.0154(3) Uani 1 1 d . . .
C2 C 0.09448(14) 0.69110(6) 0.16663(9) 0.0177(3) Uani 1 1 d . . .
H2 H 0.1165 0.7072 0.1170 0.021 Uiso 1 1 calc R . .
C3 C 0.01065(15) 0.63847(7) 0.16802(10) 0.0217(3) Uani 1 1 d . . .
H3 H -0.0230 0.6197 0.1200 0.026 Uiso 1 1 calc R . .
C4 C -0.02331(16) 0.61366(7) 0.23898(10) 0.0232(3) Uani 1 1 d . . .
H4 H -0.0808 0.5781 0.2403 0.028 Uiso 1 1 calc R . .
C5 C 0.02814(17) 0.64164(7) 0.30867(11) 0.0259(4) Uani 1 1 d . . .
H5 H 0.0066 0.6250 0.3581 0.031 Uiso 1 1 calc R . .
C6 C 0.11118(15) 0.69405(7) 0.30573(10) 0.0227(3) Uani 1 1 d . . .
H6 H 0.1450 0.7124 0.3540 0.027 Uiso 1 1 calc R . .
C7 C 0.18997(13) 0.83457(6) 0.29550(8) 0.0137(3) Uani 1 1 d . . .
H7A H 0.1540 0.8129 0.3412 0.016 Uiso 1 1 calc R . .
H7B H 0.1107 0.8552 0.2667 0.016 Uiso 1 1 calc R . .
C8 C 0.26000(14) 0.80700(6) 0.14410(9) 0.0155(3) Uani 1 1 d . . .
H8A H 0.1654 0.8066 0.1185 0.019 Uiso 1 1 calc R . .
H8B H 0.3156 0.7773 0.1152 0.019 Uiso 1 1 calc R . .
C9 C 0.40475(14) 0.75250(6) 0.27034(9) 0.0167(3) Uani 1 1 d . . .
H9A H 0.4178 0.7120 0.2444 0.020 Uiso 1 1 calc R . .
H9B H 0.3991 0.7442 0.3273 0.020 Uiso 1 1 calc R . .
C10 C 0.26802(18) 0.85580(9) 0.49432(10) 0.0316(4) Uani 1 1 d . . .
H10A H 0.3077 0.8293 0.5368 0.047 Uiso 1 1 calc R . .
H10B H 0.1840 0.8365 0.4704 0.047 Uiso 1 1 calc R . .
H10C H 0.2454 0.8964 0.5158 0.047 Uiso 1 1 calc R . .
C11 C 0.37288(15) 0.86393(6) 0.43158(9) 0.0174(3) Uani 1 1 d . . .
H11 H 0.4073 0.8212 0.4212 0.021 Uiso 1 1 calc R . .
C12 C 0.49948(16) 0.89969(7) 0.46614(10) 0.0241(3) Uani 1 1 d . . .
H12A H 0.4705 0.9403 0.4847 0.036 Uiso 1 1 calc R . .
H12B H 0.5651 0.9053 0.4254 0.036 Uiso 1 1 calc R . .
H12C H 0.5437 0.8763 0.5103 0.036 Uiso 1 1 calc R . .
C13 C 0.06600(16) 0.95533(8) 0.38891(12) 0.0313(4) Uani 1 1 d . . .
H13A H 0.0867 0.9493 0.4456 0.047 Uiso 1 1 calc R . .
H13B H 0.0175 0.9189 0.3667 0.047 Uiso 1 1 calc R . .
H13C H 0.0076 0.9921 0.3803 0.047 Uiso 1 1 calc R . .
C14 C 0.20138(14) 0.96442(6) 0.34836(9) 0.0157(3) Uani 1 1 d . . .
H14 H 0.1725 0.9794 0.2941 0.019 Uiso 1 1 calc R . .
C15 C 0.28489(15) 1.01793(7) 0.38703(11) 0.0253(4) Uani 1 1 d . . .
H15A H 0.2321 1.0565 0.3805 0.038 Uiso 1 1 calc R . .
H15B H 0.3724 1.0222 0.3620 0.038 Uiso 1 1 calc R . .
H15C H 0.3035 1.0093 0.4433 0.038 Uiso 1 1 calc R . .
C16 C 0.07115(17) 0.91931(8) 0.05229(10) 0.0272(4) Uani 1 1 d . . .
H16A H -0.0107 0.9457 0.0547 0.041 Uiso 1 1 calc R . .
H16B H 0.0440 0.8757 0.0552 0.041 Uiso 1 1 calc R . .
H16C H 0.1141 0.9268 0.0026 0.041 Uiso 1 1 calc R . .
C17 C 0.17488(14) 0.93473(6) 0.12193(9) 0.0173(3) Uani 1 1 d . . .
H17 H 0.1252 0.9285 0.1710 0.021 Uiso 1 1 calc R . .
C18 C 0.21530(17) 1.00340(7) 0.12001(11) 0.0271(4) Uani 1 1 d . . .
H18A H 0.2614 1.0120 0.0717 0.041 Uiso 1 1 calc R . .
H18B H 0.2781 1.0130 0.1659 0.041 Uiso 1 1 calc R . .
H18C H 0.1322 1.0291 0.1212 0.041 Uiso 1 1 calc R . .
C19 C 0.3681(2) 0.83295(9) -0.02156(11) 0.0391(5) Uani 1 1 d . . .
H19A H 0.3901 0.8420 -0.0758 0.059 Uiso 1 1 calc R . .
H19B H 0.2710 0.8207 -0.0211 0.059 Uiso 1 1 calc R . .
H19C H 0.4269 0.7991 -0.0006 0.059 Uiso 1 1 calc R . .
C20 C 0.39335(16) 0.89069(7) 0.02942(9) 0.0213(3) Uani 1 1 d . . .
H20 H 0.3386 0.9248 0.0026 0.026 Uiso 1 1 calc R . .
C21 C 0.54484(17) 0.91046(8) 0.03073(11) 0.0307(4) Uani 1 1 d . . .
H21A H 0.6026 0.8791 0.0586 0.046 Uiso 1 1 calc R . .
H21B H 0.5566 0.9503 0.0579 0.046 Uiso 1 1 calc R . .
H21C H 0.5723 0.9146 -0.0234 0.046 Uiso 1 1 calc R . .
C22 C 0.63690(19) 0.69771(8) 0.15669(12) 0.0338(4) Uani 1 1 d . . .
H22A H 0.6706 0.6881 0.1050 0.051 Uiso 1 1 calc R . .
H22B H 0.5435 0.6811 0.1596 0.051 Uiso 1 1 calc R . .
H22C H 0.6983 0.6789 0.1982 0.051 Uiso 1 1 calc R . .
C23 C 0.63424(16) 0.76780(7) 0.16810(11) 0.0259(4) Uani 1 1 d . . .
H23 H 0.5728 0.7840 0.1231 0.031 Uiso 1 1 calc R . .
C24 C 0.77774(18) 0.79566(9) 0.15641(14) 0.0420(5) Uani 1 1 d . . .
H24A H 0.8463 0.7766 0.1938 0.063 Uiso 1 1 calc R . .
H24B H 0.7754 0.8405 0.1656 0.063 Uiso 1 1 calc R . .
H24C H 0.8026 0.7876 0.1024 0.063 Uiso 1 1 calc R . .
C25 C 0.6986(2) 0.71123(11) 0.36458(16) 0.0655(8) Uani 1 1 d . . .
H25A H 0.7676 0.6936 0.3315 0.098 Uiso 1 1 calc R . .
H25B H 0.6110 0.6890 0.3549 0.098 Uiso 1 1 calc R . .
H25C H 0.7307 0.7071 0.4202 0.098 Uiso 1 1 calc R . .
C26 C 0.6785(2) 0.77606(8) 0.34553(14) 0.0475(6) Uani 1 1 d . . .
H26 H 0.6208 0.7887 0.3893 0.057 Uiso 1 1 calc R . .
C27 C 0.80027(17) 0.81911(9) 0.36111(12) 0.0359(4) Uani 1 1 d . . .
H27A H 0.8407 0.8125 0.4148 0.054 Uiso 1 1 calc R . .
H27B H 0.7693 0.8622 0.3552 0.054 Uiso 1 1 calc R . .
H27C H 0.8697 0.8105 0.3233 0.054 Uiso 1 1 calc R . .
C28 C 0.57146(18) 1.05840(7) 0.20815(12) 0.0318(4) Uani 1 1 d . . .
H28A H 0.6445 1.0896 0.2159 0.048 Uiso 1 1 calc R . .
H28B H 0.4900 1.0719 0.2346 0.048 Uiso 1 1 calc R . .
H28C H 0.5470 1.0533 0.1517 0.048 Uiso 1 1 calc R . .
C29 C 0.70019(16) 1.01083(7) 0.34755(10) 0.0243(3) Uani 1 1 d . . .
H29A H 0.7641 1.0454 0.3416 0.036 Uiso 1 1 calc R . .
H29B H 0.7489 0.9767 0.3754 0.036 Uiso 1 1 calc R . .
H29C H 0.6234 1.0246 0.3778 0.036 Uiso 1 1 calc R . .
C30 C 0.79435(17) 0.97543(8) 0.20085(11) 0.0308(4) Uani 1 1 d . . .
H30A H 0.7733 0.9681 0.1445 0.046 Uiso 1 1 calc R . .
H30B H 0.8465 0.9402 0.2239 0.046 Uiso 1 1 calc R . .
H30C H 0.8495 1.0133 0.2080 0.046 Uiso 1 1 calc R . .

loop_
_atom_site_aniso_label
_atom_site_aniso_U_11
_atom_site_aniso_U_22
_atom_site_aniso_U_33
_atom_site_aniso_U_23
_atom_site_aniso_U_13
_atom_site_aniso_U_12
Fe1 0.01155(8) 0.00950(8) 0.01549(10) -0.00034(7) 0.00121(7) -0.00136(6)
P1 0.01246(15) 0.01048(15) 0.01294(18) 0.00003(12) 0.00028(12) -0.00123(11)
P2 0.01664(16) 0.01221(16) 0.01314(19) 0.00009(12) 0.00114(13) -0.00207(12)
P3 0.01224(15) 0.01064(16) 0.0265(2) -0.00066(14) -0.00123(14) -0.00063(12)
P4 0.01612(16) 0.01279(16) 0.0229(2) -0.00210(14) 0.00313(14) -0.00458(12)
B1 0.0140(6) 0.0113(6) 0.0165(8) -0.0004(5) -0.0008(6) -0.0025(5)
C1 0.0128(6) 0.0108(6) 0.0224(8) -0.0001(5) -0.0007(5) -0.0001(4)
C2 0.0165(6) 0.0138(6) 0.0229(8) -0.0023(5) 0.0027(5) -0.0022(5)
C3 0.0192(7) 0.0151(7) 0.0304(9) -0.0067(6) -0.0013(6) -0.0038(5)
C4 0.0210(7) 0.0141(6) 0.0340(10) 0.0012(6) -0.0014(6) -0.0074(5)
C5 0.0286(8) 0.0205(8) 0.0282(10) 0.0071(6) -0.0017(7) -0.0093(6)
C6 0.0254(8) 0.0177(7) 0.0240(9) 0.0035(6) -0.0065(6) -0.0073(5)
C7 0.0139(6) 0.0134(6) 0.0137(7) 0.0008(5) 0.0001(5) -0.0039(4)
C8 0.0166(6) 0.0115(6) 0.0183(8) -0.0019(5) 0.0000(5) -0.0025(4)
C9 0.0149(6) 0.0111(6) 0.0241(9) 0.0011(5) -0.0002(5) -0.0011(4)
C10 0.0330(9) 0.0445(11) 0.0172(9) 0.0068(7) 0.0003(7) -0.0123(8)
C11 0.0217(7) 0.0158(6) 0.0143(8) 0.0019(5) -0.0016(5) -0.0025(5)
C12 0.0227(7) 0.0275(8) 0.0209(8) 0.0044(6) -0.0075(6) -0.0063(6)
C13 0.0234(8) 0.0246(8) 0.0472(12) -0.0056(7) 0.0127(8) 0.0010(6)
C14 0.0137(6) 0.0134(6) 0.0199(8) -0.0015(5) 0.0001(5) 0.0001(4)
C15 0.0181(7) 0.0173(7) 0.0396(11) -0.0091(6) -0.0036(6) 0.0021(5)
C16 0.0259(8) 0.0301(9) 0.0247(10) 0.0036(6) -0.0053(7) 0.0029(6)
C17 0.0194(6) 0.0156(6) 0.0169(8) 0.0029(5) 0.0000(5) -0.0007(5)
C18 0.0307(8) 0.0168(7) 0.0340(11) 0.0035(6) 0.0026(7) 0.0023(6)
C19 0.0588(13) 0.0386(11) 0.0216(10) -0.0125(8) 0.0158(9) -0.0240(9)
C20 0.0264(7) 0.0230(8) 0.0149(8) -0.0011(5) 0.0054(6) -0.0063(6)
C21 0.0315(9) 0.0381(10) 0.0235(10) 0.0000(7) 0.0098(7) -0.0097(7)
C22 0.0341(9) 0.0237(9) 0.0440(12) -0.0141(7) 0.0056(8) 0.0001(7)
C23 0.0184(7) 0.0223(8) 0.0378(11) -0.0068(7) 0.0073(7) 0.0002(5)
C24 0.0248(8) 0.0341(10) 0.0698(16) -0.0185(10) 0.0226(9) -0.0047(7)
C25 0.0478(13) 0.0568(15) 0.087(2) 0.0411(13) -0.0339(13) -0.0172(11)
C26 0.0447(11) 0.0214(9) 0.0709(16) 0.0116(9) -0.0362(11) -0.0078(8)
C27 0.0204(8) 0.0381(10) 0.0475(13) -0.0009(8) -0.0091(8) -0.0047(7)
C28 0.0369(10) 0.0153(7) 0.0425(12) 0.0044(7) -0.0035(8) -0.0060(6)
C29 0.0199(7) 0.0248(8) 0.0281(10) -0.0077(6) 0.0008(6) -0.0071(6)
C30 0.0251(8) 0.0325(9) 0.0360(11) -0.0115(7) 0.0122(7) -0.0139(7)

loop_
_atom_type_symbol
_atom_type_description
_atom_type_scat_dispersion_real
_atom_type_scat_dispersion_imag
_atom_type_scat_source
C C 0.0033 0.0016 'International Tables Vol C Tables 4.2.6.8 and 6.1.1.4'
H H 0.0000 0.0000 'International Tables Vol C Tables 4.2.6.8 and 6.1.1.4'
B B 0.0013 0.0007 'International Tables Vol C Tables 4.2.6.8 and 6.1.1.4'
P P 0.1023 0.0942 'International Tables Vol C Tables 4.2.6.8 and 6.1.1.4'
Fe Fe 0.3463 0.8444 'International Tables Vol C Tables 4.2.6.8 and 6.1.1.4'

loop_
_geom_angle_atom_site_label_1
_geom_angle_atom_site_label_2
_geom_angle_atom_site_label_3
_geom_angle
_geom_angle_site_symmetry_1
_geom_angle_site_symmetry_3
_geom_angle_publ_flag
P1 Fe1 P4 120.003(16) . . ?
P1 Fe1 P2 95.561(15) . . ?
P4 Fe1 P2 120.498(16) . . ?
P1 Fe1 P3 96.892(15) . . ?
P4 Fe1 P3 120.959(15) . . ?
P2 Fe1 P3 97.143(15) . . ?
C7 P1 C11 102.93(6) . . ?
C7 P1 C14 105.46(6) . . ?
C11 P1 C14 108.49(7) . . ?
C7 P1 Fe1 106.27(5) . . ?
C11 P1 Fe1 113.75(5) . . ?
C14 P1 Fe1 118.42(5) . . ?
C8 P2 C17 102.71(6) . . ?
C8 P2 C20 108.31(7) . . ?
C17 P2 C20 100.56(7) . . ?
C8 P2 Fe1 105.43(5) . . ?
C17 P2 Fe1 116.10(5) . . ?
C20 P2 Fe1 122.06(5) . . ?
C9 P3 C23 104.69(7) . . ?
C9 P3 C26 103.47(8) . . ?
C23 P3 C26 107.88(10) . . ?
C9 P3 Fe1 104.81(4) . . ?
C23 P3 Fe1 113.32(6) . . ?
C26 P3 Fe1 120.92(6) . . ?
C30 P4 C28 100.43(9) . . ?
C30 P4 C29 100.46(8) . . ?
C28 P4 C29 99.47(8) . . ?
C30 P4 Fe1 117.55(5) . . ?
C28 P4 Fe1 117.80(6) . . ?
C29 P4 Fe1 117.78(5) . . ?
C1 B1 C8 109.04(11) . . ?
C1 B1 C9 104.24(10) . . ?
C8 B1 C9 110.88(12) . . ?
C1 B1 C7 107.47(11) . . ?
C8 B1 C7 112.13(11) . . ?
C9 B1 C7 112.68(11) . . ?
C2 C1 C6 114.94(13) . . ?
C2 C1 B1 124.25(13) . . ?
C6 C1 B1 120.71(13) . . ?
C1 C2 C3 122.92(15) . . ?
C1 C2 H2 118.5 . . ?
C3 C2 H2 118.5 . . ?
C4 C3 C2 120.23(15) . . ?
C4 C3 H3 119.9 . . ?
C2 C3 H3 119.9 . . ?
C3 C4 C5 118.86(14) . . ?
C3 C4 H4 120.6 . . ?
C5 C4 H4 120.6 . . ?
C6 C5 C4 119.82(16) . . ?
C6 C5 H5 120.1 . . ?
C4 C5 H5 120.1 . . ?
C5 C6 C1 123.22(15) . . ?
C5 C6 H6 118.4 . . ?
C1 C6 H6 118.4 . . ?
B1 C7 P1 117.02(9) . . ?
B1 C7 H7A 108.0 . . ?
P1 C7 H7A 108.0 . . ?
B1 C7 H7B 108.0 . . ?
P1 C7 H7B 108.0 . . ?
H7A C7 H7B 107.3 . . ?
B1 C8 P2 117.19(9) . . ?
B1 C8 H8A 108.0 . . ?
P2 C8 H8A 108.0 . . ?
B1 C8 H8B 108.0 . . ?
P2 C8 H8B 108.0 . . ?
H8A C8 H8B 107.2 . . ?
B1 C9 P3 118.50(9) . . ?
B1 C9 H9A 107.7 . . ?
P3 C9 H9A 107.7 . . ?
B1 C9 H9B 107.7 . . ?
P3 C9 H9B 107.7 . . ?
H9A C9 H9B 107.1 . . ?
C11 C10 H10A 109.5 . . ?
C11 C10 H10B 109.5 . . ?
H10A C10 H10B 109.5 . . ?
C11 C10 H10C 109.5 . . ?
H10A C10 H10C 109.5 . . ?
H10B C10 H10C 109.5 . . ?
C10 C11 C12 110.09(13) . . ?
C10 C11 P1 118.22(11) . . ?
C12 C11 P1 111.70(10) . . ?
C10 C11 H11 105.2 . . ?
C12 C11 H11 105.2 . . ?
P1 C11 H11 105.2 . . ?
C11 C12 H12A 109.5 . . ?
C11 C12 H12B 109.5 . . ?
H12A C12 H12B 109.5 . . ?
C11 C12 H12C 109.5 . . ?
H12A C12 H12C 109.5 . . ?
H12B C12 H12C 109.5 . . ?
C14 C13 H13A 109.5 . . ?
C14 C13 H13B 109.5 . . ?
H13A C13 H13B 109.5 . . ?
C14 C13 H13C 109.5 . . ?
H13A C13 H13C 109.5 . . ?
H13B C13 H13C 109.5 . . ?
C15 C14 C13 110.32(13) . . ?
C15 C14 P1 112.24(9) . . ?
C13 C14 P1 117.90(10) . . ?
C15 C14 H14 105.0 . . ?
C13 C14 H14 105.0 . . ?
P1 C14 H14 105.0 . . ?
C14 C15 H15A 109.5 . . ?
C14 C15 H15B 109.5 . . ?
H15A C15 H15B 109.5 . . ?
C14 C15 H15C 109.5 . . ?
H15A C15 H15C 109.5 . . ?
H15B C15 H15C 109.5 . . ?
C17 C16 H16A 109.5 . . ?
C17 C16 H16B 109.5 . . ?
H16A C16 H16B 109.5 . . ?
C17 C16 H16C 109.5 . . ?
H16A C16 H16C 109.5 . . ?
H16B C16 H16C 109.5 . . ?
C18 C17 C16 110.35(12) . . ?
C18 C17 P2 110.51(10) . . ?
C16 C17 P2 115.71(11) . . ?
C18 C17 H17 106.6 . . ?
C16 C17 H17 106.6 . . ?
P2 C17 H17 106.6 . . ?
C17 C18 H18A 109.5 . . ?
C17 C18 H18B 109.5 . . ?
H18A C18 H18B 109.5 . . ?
C17 C18 H18C 109.5 . . ?
H18A C18 H18C 109.5 . . ?
H18B C18 H18C 109.5 . . ?
C20 C19 H19A 109.5 . . ?
C20 C19 H19B 109.5 . . ?
H19A C19 H19B 109.5 . . ?
C20 C19 H19C 109.5 . . ?
H19A C19 H19C 109.5 . . ?
H19B C19 H19C 109.5 . . ?
C19 C20 C21 110.68(15) . . ?
C19 C20 P2 114.89(11) . . ?
C21 C20 P2 111.56(11) . . ?
C19 C20 H20 106.4 . . ?
C21 C20 H20 106.4 . . ?
P2 C20 H20 106.4 . . ?
C20 C21 H21A 109.5 . . ?
C20 C21 H21B 109.5 . . ?
H21A C21 H21B 109.5 . . ?
C20 C21 H21C 109.5 . . ?
H21A C21 H21C 109.5 . . ?
H21B C21 H21C 109.5 . . ?
C23 C22 H22A 109.5 . . ?
C23 C22 H22B 109.5 . . ?
H22A C22 H22B 109.5 . . ?
C23 C22 H22C 109.5 . . ?
H22A C22 H22C 109.5 . . ?
H22B C22 H22C 109.5 . . ?
C22 C23 C24 110.30(14) . . ?
C22 C23 P3 118.34(13) . . ?
C24 C23 P3 111.33(12) . . ?
C22 C23 H23 105.2 . . ?
C24 C23 H23 105.2 . . ?
P3 C23 H23 105.2 . . ?
C23 C24 H24A 109.5 . . ?
C23 C24 H24B 109.5 . . ?
H24A C24 H24B 109.5 . . ?
C23 C24 H24C 109.5 . . ?
H24A C24 H24C 109.5 . . ?
H24B C24 H24C 109.5 . . ?
C26 C25 H25A 109.5 . . ?
C26 C25 H25B 109.5 . . ?
H25A C25 H25B 109.5 . . ?
C26 C25 H25C 109.5 . . ?
H25A C25 H25C 109.5 . . ?
H25B C25 H25C 109.5 . . ?
C25 C26 C27 117.56(16) . . ?
C25 C26 P3 119.98(15) . . ?
C27 C26 P3 113.78(14) . . ?
C25 C26 H26 99.9 . . ?
C27 C26 H26 99.9 . . ?
P3 C26 H26 99.9 . . ?
C26 C27 H27A 109.5 . . ?
C26 C27 H27B 109.5 . . ?
H27A C27 H27B 109.5 . . ?
C26 C27 H27C 109.5 . . ?
H27A C27 H27C 109.5 . . ?
H27B C27 H27C 109.5 . . ?
P4 C28 H28A 109.5 . . ?
P4 C28 H28B 109.5 . . ?
H28A C28 H28B 109.5 . . ?
P4 C28 H28C 109.5 . . ?
H28A C28 H28C 109.5 . . ?
H28B C28 H28C 109.5 . . ?
P4 C29 H29A 109.5 . . ?
P4 C29 H29B 109.5 . . ?
H29A C29 H29B 109.5 . . ?
P4 C29 H29C 109.5 . . ?
H29A C29 H29C 109.5 . . ?
H29B C29 H29C 109.5 . . ?
P4 C30 H30A 109.5 . . ?
P4 C30 H30B 109.5 . . ?
H30A C30 H30B 109.5 . . ?
P4 C30 H30C 109.5 . . ?
H30A C30 H30C 109.5 . . ?
H30B C30 H30C 109.5 . . ?

loop_
_geom_bond_atom_site_label_1
_geom_bond_atom_site_label_2
_geom_bond_distance
_geom_bond_site_symmetry_2
_geom_bond_publ_flag
Fe1 P1 2.3217(4) . ?
Fe1 P4 2.3220(4) . ?
Fe1 P2 2.3393(4) . ?
Fe1 P3 2.3452(4) . ?
P1 C7 1.8321(13) . ?
P1 C11 1.8640(15) . ?
P1 C14 1.8662(14) . ?
P2 C8 1.8362(13) . ?
P2 C17 1.8706(14) . ?
P2 C20 1.8813(16) . ?
P3 C9 1.8405(14) . ?
P3 C23 1.8677(17) . ?
P3 C26 1.8732(18) . ?
P4 C30 1.8335(17) . ?
P4 C28 1.8341(16) . ?
P4 C29 1.8348(16) . ?
B1 C1 1.6441(19) . ?
B1 C8 1.663(2) . ?
B1 C9 1.676(2) . ?
B1 C7 1.677(2) . ?
C1 C2 1.398(2) . ?
C1 C6 1.403(2) . ?
C2 C3 1.3985(19) . ?
C2 H2 0.9500 . ?
C3 C4 1.380(2) . ?
C3 H3 0.9500 . ?
C4 C5 1.393(2) . ?
C4 H4 0.9500 . ?
C5 C6 1.392(2) . ?
C5 H5 0.9500 . ?
C6 H6 0.9500 . ?
C7 H7A 0.9900 . ?
C7 H7B 0.9900 . ?
C8 H8A 0.9900 . ?
C8 H8B 0.9900 . ?
C9 H9A 0.9900 . ?
C9 H9B 0.9900 . ?
C10 C11 1.534(2) . ?
C10 H10A 0.9800 . ?
C10 H10B 0.9800 . ?
C10 H10C 0.9800 . ?
C11 C12 1.5347(19) . ?
C11 H11 1.0000 . ?
C12 H12A 0.9800 . ?
C12 H12B 0.9800 . ?
C12 H12C 0.9800 . ?
C13 C14 1.538(2) . ?
C13 H13A 0.9800 . ?
C13 H13B 0.9800 . ?
C13 H13C 0.9800 . ?
C14 C15 1.5337(19) . ?
C14 H14 1.0000 . ?
C15 H15A 0.9800 . ?
C15 H15B 0.9800 . ?
C15 H15C 0.9800 . ?
C16 C17 1.539(2) . ?
C16 H16A 0.9800 . ?
C16 H16B 0.9800 . ?
C16 H16C 0.9800 . ?
C17 C18 1.534(2) . ?
C17 H17 1.0000 . ?
C18 H18A 0.9800 . ?
C18 H18B 0.9800 . ?
C18 H18C 0.9800 . ?
C19 C20 1.528(2) . ?
C19 H19A 0.9800 . ?
C19 H19B 0.9800 . ?
C19 H19C 0.9800 . ?
C20 C21 1.531(2) . ?
C20 H20 1.0000 . ?
C21 H21A 0.9800 . ?
C21 H21B 0.9800 . ?
C21 H21C 0.9800 . ?
C22 C23 1.525(2) . ?
C22 H22A 0.9800 . ?
C22 H22B 0.9800 . ?
C22 H22C 0.9800 . ?
C23 C24 1.543(2) . ?
C23 H23 1.0000 . ?
C24 H24A 0.9800 . ?
C24 H24B 0.9800 . ?
C24 H24C 0.9800 . ?
C25 C26 1.446(3) . ?
C25 H25A 0.9800 . ?
C25 H25B 0.9800 . ?
C25 H25C 0.9800 . ?
C26 C27 1.513(2) . ?
C26 H26 1.0000 . ?
C27 H27A 0.9800 . ?
C27 H27B 0.9800 . ?
C27 H27C 0.9800 . ?
C28 H28A 0.9800 . ?
C28 H28B 0.9800 . ?
C28 H28C 0.9800 . ?
C29 H29A 0.9800 . ?
C29 H29B 0.9800 . ?
C29 H29C 0.9800 . ?
C30 H30A 0.9800 . ?
C30 H30B 0.9800 . ?
C30 H30C 0.9800 . ?
